data_4114038
loop_
_publ_author_name
'Takeaki Iwamoto'
'Hidenori Masuda'
'Shintaro Ishida'
'Chizuko Kabuto'
'Mitsuo Kira'

_publ_contact_author_address
;
Department of Chemistry, Graduate School of Science,
Tohoku University, Aoba-ku, Sendai 980-8578, Japan
;
_publ_contact_author_email mkira@si.chem.tohoku.ac.jp
_publ_contact_author_fax +81-22-217-6589
_publ_contact_author_name ' MITSUO KIRA'
_publ_contact_author_phone +81-22-217-6585
_publ_section_title
;
 Addition of Stable Nitroxide Radical to Stable Divalent Compounds of
 Heavier Group 14 Elements
;
_journal_name_full 'Journal of the American Chemical Society'
_journal_page_first 9300
_journal_page_last 9301
_journal_paper_doi 10.1021/ja0356784
_journal_volume 125
_journal_year 2003
_chemical_formula_moiety 'C32 H80 O2 Si10 '
_chemical_formula_sum 'C32 H80 O2 Si10'
_chemical_formula_weight 777.84
_space_group_IT_number 2
_symmetry_cell_setting triclinic
_symmetry_Int_Tables_number 2
_symmetry_space_group_name_Hall '-P 1'
_symmetry_space_group_name_H-M 'P -1'
_audit_creation_method SHELXL-97
_cell_angle_alpha 82.566(4)
_cell_angle_beta 83.421(5)
_cell_angle_gamma 66.981(2)
_cell_formula_units_Z 2
_cell_length_a 9.533(2)
_cell_length_b 11.790(1)
_cell_length_c 22.226(3)
_cell_measurement_reflns_used 7810
_cell_measurement_temperature 293.1
_cell_measurement_theta_max 30.0
_cell_measurement_theta_min 1.9
_cell_volume 2274.2(6)
_computing_cell_refinement CRYSTALCLEAR
_computing_data_collection CRYSTALCLEAR
_computing_data_reduction 'teXsan Ver. 1.11'
_computing_publication_material 'teXsan Ver. 1.11'
_computing_structure_refinement SHELXL97
_computing_structure_solution SIR92
_diffrn_measurement_device_type 'Rigaku/MSC Mercury CCD'
_diffrn_measurement_method \w
_diffrn_radiation_type 'Mo K\a'
_diffrn_radiation_wavelength 0.7107
_diffrn_reflns_av_R_equivalents 0.000
_diffrn_reflns_limit_h_max 12
_diffrn_reflns_limit_h_min 0
_diffrn_reflns_limit_k_max 15
_diffrn_reflns_limit_k_min -13
_diffrn_reflns_limit_l_max 28
_diffrn_reflns_limit_l_min -28
_diffrn_reflns_number 20812
_diffrn_reflns_theta_max 27.50
_exptl_absorpt_coefficient_mu 0.315
_exptl_absorpt_correction_type none
_exptl_crystal_colour Colorless
_exptl_crystal_density_diffrn 1.136
_exptl_crystal_description Prism
_exptl_crystal_size_max 0.200
_exptl_crystal_size_mid 0.200
_exptl_crystal_size_min 0.200
_refine_diff_density_max 0.49
_refine_diff_density_min -0.36
_refine_ls_extinction_coef 0.0000
_refine_ls_extinction_expression Fc^*^=kFc[1+0.001xFc^2^\l^3^/sin(2\q)]^-1/4^
_refine_ls_extinction_method SHELXL
_refine_ls_goodness_of_fit_ref 1.035
_refine_ls_hydrogen_treatment noref
_refine_ls_number_parameters 421
_refine_ls_number_reflns 8148
_refine_ls_R_factor_gt 0.0382
_refine_ls_shift/su_max -0.0030
_refine_ls_structure_factor_coef Fsqd
_refine_ls_weighting_details 'w = 1/[\s^2^(Fo^2^) + (0.0521P)^2^+0.8098P] where P=(Fo^2^+2Fc^2^)/3'
_refine_ls_weighting_scheme calc
_refine_ls_wR_factor_ref 0.1066
_reflns_number_gt 8148
_reflns_number_total 9991
_reflns_threshold_expression >2.0sigma(I)
_cod_data_source_file ja0356784si20030417_094547.cif
_cod_data_source_block silylene-oxygene_adduct
_cod_original_cell_volume 2274.3(5)
_cod_original_sg_symbol_H-M 'P -1 '
_cod_original_formula_sum 'C32 H80 O2 Si10 '
_cod_database_code 4114038

loop_
_symmetry_equiv_pos_as_xyz
x,y,z
-x,-y,-z

loop_
_atom_site_label
_atom_site_type_symbol
_atom_site_fract_x
_atom_site_fract_y
_atom_site_fract_z
_atom_site_U_iso_or_equiv
_atom_site_adp_type
_atom_site_occupancy
_atom_site_calc_flag
Si(1) Si 0.26114(5) 0.15868(4) 0.19428(2) 0.0173(1) Uani 1.00 d
Si(2) Si 0.44780(6) 0.33874(5) 0.14064(2) 0.0250(1) Uani 1.00 d
Si(3) Si 0.08949(6) 0.43967(5) 0.12907(2) 0.0263(1) Uani 1.00 d
Si(4) Si 0.50767(6) -0.11434(5) 0.15980(2) 0.0240(1) Uani 1.00 d
Si(5) Si 0.18261(6) -0.00648(5) 0.10417(2) 0.0240(1) Uani 1.00 d
Si(6) Si 0.17881(5) 0.14706(4) 0.30342(2) 0.0181(1) Uani 1.00 d
Si(7) Si 0.02542(6) -0.05883(5) 0.33644(2) 0.0250(1) Uani 1.00 d
Si(8) Si 0.34665(6) -0.11376(5) 0.38871(2) 0.0272(1) Uani 1.00 d
Si(9) Si -0.09256(6) 0.39519(5) 0.35682(3) 0.0280(1) Uani 1.00 d
Si(10) Si 0.25787(6) 0.33992(5) 0.37184(3) 0.0283(1) Uani 1.00 d
O(1) O 0.3448(1) 0.1261(1) 0.26101(5) 0.0193(2) Uani 1.00 d
O(2) O 0.0951(1) 0.1799(1) 0.23666(5) 0.0192(2) Uani 1.00 d
C(1) C 0.2714(2) 0.2950(2) 0.13853(8) 0.0210(3) Uani 1.00 d
C(2) C 0.2939(2) 0.2358(2) 0.07675(8) 0.0241(4) Uani 1.00 d
C(3) C 0.4032(2) 0.1011(2) 0.08504(8) 0.0231(3) Uani 1.00 d
C(4) C 0.3350(2) 0.0322(2) 0.13880(8) 0.0200(3) Uani 1.00 d
C(5) C 0.5626(3) 0.3222(2) 0.0652(1) 0.0434(5) Uani 1.00 d
C(6) C 0.5823(2) 0.2452(2) 0.1992(1) 0.0330(4) Uani 1.00 d
C(7) C 0.4054(3) 0.5040(2) 0.1526(1) 0.0398(5) Uani 1.00 d
C(8) C 0.1138(3) 0.5361(2) 0.0573(1) 0.0427(5) Uani 1.00 d
C(9) C 0.0287(3) 0.5410(2) 0.1927(1) 0.0437(5) Uani 1.00 d
C(10) C -0.0791(2) 0.4019(2) 0.1191(1) 0.0360(5) Uani 1.00 d
C(11) C 0.6676(2) -0.0791(2) 0.1828(1) 0.0381(5) Uani 1.00 d
C(12) C 0.5898(3) -0.2037(2) 0.0913(1) 0.0388(5) Uani 1.00 d
C(13) C 0.4707(3) -0.2219(2) 0.2228(1) 0.0386(5) Uani 1.00 d
C(14) C 0.2096(3) -0.1739(2) 0.1124(1) 0.0406(5) Uani 1.00 d
C(15) C 0.1888(3) 0.0288(2) 0.0191(1) 0.0414(5) Uani 1.00 d
C(16) C -0.0191(2) 0.0776(2) 0.1333(1) 0.0347(4) Uani 1.00 d
C(17) C 0.1608(2) 0.0119(2) 0.35762(8) 0.0217(3) Uani 1.00 d
C(18) C 0.0648(2) 0.0850(2) 0.41304(8) 0.0263(4) Uani 1.00 d
C(19) C 0.1190(2) 0.1861(2) 0.42183(8) 0.0276(4) Uani 1.00 d
C(20) C 0.1134(2) 0.2705(2) 0.36003(8) 0.0231(3) Uani 1.00 d
C(21) C -0.1560(2) 0.0635(2) 0.3110(1) 0.0360(5) Uani 1.00 d
C(22) C -0.0299(3) -0.1456(2) 0.4060(1) 0.0419(5) Uani 1.00 d
C(23) C 0.0955(3) -0.1633(2) 0.2740(1) 0.0391(5) Uani 1.00 d
C(24) C 0.3724(3) -0.2786(2) 0.3823(1) 0.0416(5) Uani 1.00 d
C(25) C 0.5290(2) -0.1000(2) 0.3554(1) 0.0370(5) Uani 1.00 d
C(26) C 0.3493(3) -0.1113(2) 0.4729(1) 0.0511(6) Uani 1.00 d
C(27) C -0.1087(3) 0.5599(2) 0.3542(1) 0.0436(5) Uani 1.00 d
C(28) C -0.2010(2) 0.3915(2) 0.2926(1) 0.0387(5) Uani 1.00 d
C(29) C -0.2144(3) 0.3796(2) 0.4277(1) 0.0467(6) Uani 1.00 d
C(30) C 0.2068(3) 0.4119(3) 0.4457(1) 0.0510(6) Uani 1.00 d
C(31) C 0.4541(2) 0.2189(2) 0.3787(1) 0.0364(5) Uani 1.00 d
C(32) C 0.2816(3) 0.4550(2) 0.3099(1) 0.0449(5) Uani 1.00 d
H(1) H 0.1891 0.2472 0.0644 0.0241 Uiso 1.00 calc
H(2) H 0.3292 0.2869 0.0425 0.0241 Uiso 1.00 calc
H(3) H 0.5019 0.0975 0.0962 0.0231 Uiso 1.00 calc
H(4) H 0.4245 0.0594 0.0466 0.0231 Uiso 1.00 calc
H(5) H 0.5000 0.3766 0.0343 0.0434 Uiso 1.00 calc
H(6) H 0.6493 0.3431 0.0676 0.0434 Uiso 1.00 calc
H(7) H 0.5969 0.2382 0.0553 0.0434 Uiso 1.00 calc
H(8) H 0.6587 0.2788 0.2005 0.0330 Uiso 1.00 calc
H(9) H 0.6305 0.1612 0.1891 0.0330 Uiso 1.00 calc
H(10) H 0.5270 0.2474 0.2383 0.0330 Uiso 1.00 calc
H(11) H 0.3531 0.5573 0.1190 0.0398 Uiso 1.00 calc
H(12) H 0.3420 0.5248 0.1896 0.0398 Uiso 1.00 calc
H(13) H 0.4993 0.5144 0.1555 0.0398 Uiso 1.00 calc
H(14) H 0.0199 0.6058 0.0509 0.0427 Uiso 1.00 calc
H(15) H 0.1405 0.4869 0.0235 0.0427 Uiso 1.00 calc
H(16) H 0.1935 0.5648 0.0611 0.0427 Uiso 1.00 calc
H(17) H 0.0908 0.5891 0.1901 0.0437 Uiso 1.00 calc
H(18) H -0.0765 0.5954 0.1899 0.0437 Uiso 1.00 calc
H(19) H 0.0404 0.4908 0.2308 0.0437 Uiso 1.00 calc
H(20) H -0.1683 0.4770 0.1154 0.0360 Uiso 1.00 calc
H(21) H -0.0949 0.3494 0.1537 0.0360 Uiso 1.00 calc
H(22) H -0.0606 0.3600 0.0830 0.0360 Uiso 1.00 calc
H(23) H 0.7049 -0.0370 0.1489 0.0381 Uiso 1.00 calc
H(24) H 0.7487 -0.1548 0.1957 0.0381 Uiso 1.00 calc
H(25) H 0.6313 -0.0272 0.2158 0.0381 Uiso 1.00 calc
H(26) H 0.6052 -0.1492 0.0575 0.0388 Uiso 1.00 calc
H(27) H 0.6857 -0.2692 0.1002 0.0388 Uiso 1.00 calc
H(28) H 0.5203 -0.2381 0.0813 0.0388 Uiso 1.00 calc
H(29) H 0.4083 -0.1752 0.2552 0.0386 Uiso 1.00 calc
H(30) H 0.4186 -0.2667 0.2080 0.0386 Uiso 1.00 calc
H(31) H 0.5660 -0.2790 0.2377 0.0386 Uiso 1.00 calc
H(32) H 0.2988 -0.2196 0.0878 0.0406 Uiso 1.00 calc
H(33) H 0.1217 -0.1819 0.0992 0.0406 Uiso 1.00 calc
H(34) H 0.2222 -0.2060 0.1542 0.0406 Uiso 1.00 calc
H(35) H 0.1637 0.1159 0.0092 0.0414 Uiso 1.00 calc
H(36) H 0.1164 0.0049 0.0029 0.0414 Uiso 1.00 calc
H(37) H 0.2896 -0.0164 0.0019 0.0414 Uiso 1.00 calc
H(38) H -0.0460 0.1651 0.1245 0.0347 Uiso 1.00 calc
H(39) H -0.0860 0.0526 0.1139 0.0347 Uiso 1.00 calc
H(40) H -0.0291 0.0582 0.1765 0.0347 Uiso 1.00 calc
H(41) H -0.0416 0.1158 0.4046 0.0263 Uiso 1.00 calc
H(42) H 0.0719 0.0273 0.4500 0.0263 Uiso 1.00 calc
H(43) H 0.0622 0.2300 0.4568 0.0276 Uiso 1.00 calc
H(44) H 0.2278 0.1448 0.4360 0.0276 Uiso 1.00 calc
H(45) H -0.1344 0.1123 0.2759 0.0360 Uiso 1.00 calc
H(46) H -0.2219 0.0257 0.3008 0.0360 Uiso 1.00 calc
H(47) H -0.2055 0.1157 0.3432 0.0360 Uiso 1.00 calc
H(48) H -0.0841 -0.1921 0.3944 0.0419 Uiso 1.00 calc
H(49) H -0.0943 -0.0879 0.4340 0.0419 Uiso 1.00 calc
H(50) H 0.0604 -0.2011 0.4251 0.0419 Uiso 1.00 calc
H(51) H 0.1787 -0.2373 0.2872 0.0391 Uiso 1.00 calc
H(52) H 0.0141 -0.1844 0.2639 0.0391 Uiso 1.00 calc
H(53) H 0.1298 -0.1219 0.2389 0.0391 Uiso 1.00 calc
H(54) H 0.2865 -0.2939 0.4030 0.0416 Uiso 1.00 calc
H(55) H 0.4643 -0.3339 0.4004 0.0416 Uiso 1.00 calc
H(56) H 0.3794 -0.2921 0.3402 0.0416 Uiso 1.00 calc
H(57) H 0.5276 -0.0866 0.3119 0.0369 Uiso 1.00 calc
H(58) H 0.5395 -0.0314 0.3708 0.0369 Uiso 1.00 calc
H(59) H 0.6135 -0.1748 0.3665 0.0369 Uiso 1.00 calc
H(60) H 0.3491 -0.0333 0.4812 0.0511 Uiso 1.00 calc
H(61) H 0.2606 -0.1225 0.4933 0.0511 Uiso 1.00 calc
H(62) H 0.4397 -0.1770 0.4873 0.0511 Uiso 1.00 calc
H(63) H -0.0688 0.5705 0.3899 0.0436 Uiso 1.00 calc
H(64) H -0.2140 0.6146 0.3527 0.0436 Uiso 1.00 calc
H(65) H -0.0514 0.5786 0.3186 0.0436 Uiso 1.00 calc
H(66) H -0.2953 0.4626 0.2916 0.0387 Uiso 1.00 calc
H(67) H -0.1410 0.3924 0.2549 0.0387 Uiso 1.00 calc
H(68) H -0.2224 0.3176 0.2984 0.0387 Uiso 1.00 calc
H(69) H -0.1691 0.3876 0.4626 0.0467 Uiso 1.00 calc
H(70) H -0.2216 0.3000 0.4316 0.0467 Uiso 1.00 calc
H(71) H -0.3147 0.4433 0.4252 0.0467 Uiso 1.00 calc
H(72) H 0.2158 0.3488 0.4787 0.0510 Uiso 1.00 calc
H(73) H 0.2748 0.4522 0.4501 0.0510 Uiso 1.00 calc
H(74) H 0.1036 0.4716 0.4462 0.0510 Uiso 1.00 calc
H(75) H 0.5230 0.2569 0.3850 0.0364 Uiso 1.00 calc
H(76) H 0.4531 0.1596 0.4125 0.0364 Uiso 1.00 calc
H(77) H 0.4870 0.1779 0.3420 0.0364 Uiso 1.00 calc
H(78) H 0.3710 0.4701 0.3153 0.0449 Uiso 1.00 calc
H(79) H 0.2925 0.4231 0.2713 0.0449 Uiso 1.00 calc
H(80) H 0.1934 0.5309 0.3113 0.0449 Uiso 1.00 calc

loop_
_atom_site_aniso_label
_atom_site_aniso_U_11
_atom_site_aniso_U_22
_atom_site_aniso_U_33
_atom_site_aniso_U_12
_atom_site_aniso_U_13
_atom_site_aniso_U_23
Si(1) 0.0184(2) 0.0163(2) 0.0173(2) -0.0066(2) -0.0012(2) -0.0018(2)
Si(2) 0.0280(3) 0.0238(3) 0.0267(3) -0.0143(2) -0.0023(2) 0.0001(2)
Si(3) 0.0277(3) 0.0212(2) 0.0281(3) -0.0074(2) -0.0074(2) 0.0031(2)
Si(4) 0.0235(3) 0.0210(2) 0.0254(3) -0.0062(2) 0.0016(2) -0.0050(2)
Si(5) 0.0264(3) 0.0262(3) 0.0237(3) -0.0137(2) -0.0001(2) -0.0064(2)
Si(6) 0.0184(2) 0.0176(2) 0.0173(2) -0.0058(2) -0.0010(2) -0.0020(2)
Si(7) 0.0251(3) 0.0263(3) 0.0249(3) -0.0124(2) -0.0001(2) 0.0006(2)
Si(8) 0.0277(3) 0.0249(3) 0.0241(3) -0.0059(2) -0.0056(2) 0.0041(2)
Si(9) 0.0255(3) 0.0241(3) 0.0305(3) -0.0046(2) 0.0029(2) -0.0088(2)
Si(10) 0.0298(3) 0.0302(3) 0.0284(3) -0.0126(2) -0.0015(2) -0.0117(2)
O(1) 0.0176(6) 0.0215(6) 0.0180(6) -0.0066(5) -0.0017(4) -0.0014(5)
O(2) 0.0177(6) 0.0212(6) 0.0179(6) -0.0064(5) -0.0009(4) -0.0021(5)
C(1) 0.0238(8) 0.0202(8) 0.0203(8) -0.0098(7) -0.0021(7) -0.0017(6)
C(2) 0.0309(9) 0.0248(9) 0.0185(8) -0.0130(8) -0.0026(7) -0.0002(7)
C(3) 0.0264(9) 0.0257(9) 0.0200(8) -0.0135(7) 0.0031(7) -0.0046(7)
C(4) 0.0213(8) 0.0201(8) 0.0195(8) -0.0087(7) 0.0013(6) -0.0044(6)
C(5) 0.048(1) 0.055(1) 0.038(1) -0.036(1) 0.009(1) -0.006(1)
C(6) 0.0273(10) 0.033(1) 0.041(1) -0.0141(8) -0.0081(8) 0.0016(9)
C(7) 0.048(1) 0.028(1) 0.050(1) -0.0221(10) -0.007(1) -0.0004(9)
C(8) 0.053(1) 0.036(1) 0.041(1) -0.021(1) -0.017(1) 0.0148(10)
C(9) 0.038(1) 0.036(1) 0.051(1) -0.0052(10) -0.003(1) -0.014(1)
C(10) 0.031(1) 0.035(1) 0.040(1) -0.0110(9) -0.0111(9) 0.0040(9)
C(11) 0.0250(10) 0.033(1) 0.055(1) -0.0084(8) -0.0069(9) -0.0025(10)
C(12) 0.042(1) 0.029(1) 0.038(1) -0.0064(9) 0.0093(10) -0.0116(9)
C(13) 0.044(1) 0.035(1) 0.035(1) -0.0165(10) -0.0017(10) 0.0028(9)
C(14) 0.051(1) 0.032(1) 0.047(1) -0.023(1) -0.004(1) -0.0120(10)
C(15) 0.050(1) 0.063(2) 0.026(1) -0.037(1) -0.0041(9) -0.0080(10)
C(16) 0.0258(10) 0.042(1) 0.041(1) -0.0163(9) -0.0012(9) -0.0101(9)
C(17) 0.0224(8) 0.0226(8) 0.0189(8) -0.0082(7) 0.0000(7) -0.0008(7)
C(18) 0.0284(9) 0.0284(9) 0.0202(9) -0.0105(8) 0.0040(7) -0.0016(7)
C(19) 0.0334(10) 0.0308(10) 0.0175(8) -0.0110(8) 0.0008(7) -0.0050(7)
C(20) 0.0256(9) 0.0226(8) 0.0198(8) -0.0073(7) -0.0001(7) -0.0052(7)
C(21) 0.0245(10) 0.041(1) 0.043(1) -0.0140(9) -0.0040(9) -0.0012(10)
C(22) 0.049(1) 0.045(1) 0.039(1) -0.029(1) 0.003(1) 0.0037(10)
C(23) 0.043(1) 0.039(1) 0.038(1) -0.0162(10) -0.0027(10) -0.0094(9)
C(24) 0.045(1) 0.026(1) 0.048(1) -0.0093(9) -0.007(1) 0.0083(9)
C(25) 0.0259(10) 0.033(1) 0.047(1) -0.0064(8) -0.0076(9) 0.0035(9)
C(26) 0.059(2) 0.050(1) 0.028(1) -0.003(1) -0.014(1) 0.004(1)
C(27) 0.044(1) 0.026(1) 0.055(1) -0.0063(9) 0.002(1) -0.0126(10)
C(28) 0.029(1) 0.035(1) 0.046(1) -0.0027(9) -0.0071(9) -0.0073(10)
C(29) 0.038(1) 0.044(1) 0.046(1) -0.006(1) 0.016(1) -0.010(1)
C(30) 0.056(2) 0.062(2) 0.044(1) -0.026(1) 0.000(1) -0.029(1)
C(31) 0.031(1) 0.045(1) 0.036(1) -0.0147(9) -0.0084(9) -0.0078(9)
C(32) 0.045(1) 0.039(1) 0.054(1) -0.021(1) -0.003(1) -0.001(1)

loop_
_atom_type_symbol
_atom_type_description
_atom_type_scat_dispersion_real
_atom_type_scat_dispersion_imag
_atom_type_scat_source
C C 0.003 0.002
;International Tables for Crystallography
(1992, Vol. C, Tables 4.2.6.8 and 6.1.1.4)
;
Si Si 0.082 0.070
;International Tables for Crystallography
(1992, Vol. C, Tables 4.2.6.8 and 6.1.1.4)
;
O O 0.011 0.006
;International Tables for Crystallography
(1992, Vol. C, Tables 4.2.6.8 and 6.1.1.4)
;
H H 0.000 0.000
;International Tables for Crystallography
(1992, Vol. C, Table 6.1.1.4)
;

loop_
_geom_angle_atom_site_label_1
_geom_angle_atom_site_label_2
_geom_angle_atom_site_label_3
_geom_angle
_geom_angle_publ_flag
O(1) Si(1) O(2) 86.56(6) yes
O(1) Si(1) C(1) 119.73(9) yes
O(1) Si(1) C(4) 117.10(6) yes
O(2) Si(1) C(1) 117.68(6) yes
O(2) Si(1) C(4) 119.05(8) yes
C(1) Si(1) C(4) 98.46(8) yes
C(1) Si(2) C(5) 111.1(1) yes
C(1) Si(2) C(6) 114.77(10) yes
C(1) Si(2) C(7) 116.22(9) yes
C(5) Si(2) C(6) 106.78(10) yes
C(5) Si(2) C(7) 101.8(1) yes
C(6) Si(2) C(7) 104.9(1) yes
C(1) Si(3) C(8) 109.28(9) yes
C(1) Si(3) C(9) 116.09(9) yes
C(1) Si(3) C(10) 112.25(10) yes
C(8) Si(3) C(9) 107.8(1) yes
C(8) Si(3) C(10) 105.4(1) yes
C(9) Si(3) C(10) 105.4(1) yes
C(4) Si(4) C(11) 112.32(9) yes
C(4) Si(4) C(12) 109.88(8) yes
C(4) Si(4) C(13) 115.64(9) yes
C(11) Si(4) C(12) 104.8(1) yes
C(11) Si(4) C(13) 105.8(1) yes
C(12) Si(4) C(13) 107.8(1) yes
C(4) Si(5) C(14) 115.95(10) yes
C(4) Si(5) C(15) 111.0(1) yes
C(4) Si(5) C(16) 115.24(10) yes
C(14) Si(5) C(15) 101.7(1) yes
C(14) Si(5) C(16) 105.1(1) yes
C(15) Si(5) C(16) 106.57(10) yes
O(1) Si(6) O(2) 86.52(6) yes
O(1) Si(6) C(17) 119.27(6) yes
O(1) Si(6) C(20) 117.41(8) yes
O(2) Si(6) C(17) 117.66(9) yes
O(2) Si(6) C(20) 119.10(6) yes
C(17) Si(6) C(20) 98.59(8) yes
C(17) Si(7) C(21) 111.14(10) yes
C(17) Si(7) C(22) 109.3(1) yes
C(17) Si(7) C(23) 116.9(1) yes
C(21) Si(7) C(22) 105.8(1) yes
C(21) Si(7) C(23) 104.6(1) yes
C(22) Si(7) C(23) 108.5(1) yes
C(17) Si(8) C(24) 115.4(1) yes
C(17) Si(8) C(25) 115.78(9) yes
C(17) Si(8) C(26) 111.32(9) yes
C(24) Si(8) C(25) 105.8(1) yes
C(24) Si(8) C(26) 102.3(1) yes
C(25) Si(8) C(26) 105.0(1) yes
C(20) Si(9) C(27) 115.4(1) yes
C(20) Si(9) C(28) 115.55(9) yes
C(20) Si(9) C(29) 111.32(9) yes
C(27) Si(9) C(28) 105.7(1) yes
C(27) Si(9) C(29) 102.5(1) yes
C(28) Si(9) C(29) 105.1(1) yes
C(20) Si(10) C(30) 109.6(1) yes
C(20) Si(10) C(31) 111.8(1) yes
C(20) Si(10) C(32) 115.8(1) yes
C(30) Si(10) C(31) 105.3(1) yes
C(30) Si(10) C(32) 109.2(1) yes
C(31) Si(10) C(32) 104.4(1) yes
Si(1) O(1) Si(6) 93.46(7) yes
Si(1) O(2) Si(6) 93.47(7) yes
Si(1) C(1) Si(2) 116.96(9) yes
Si(1) C(1) Si(3) 118.16(10) yes
Si(1) C(1) C(2) 99.3(1) yes
Si(2) C(1) Si(3) 110.9(1) yes
Si(2) C(1) C(2) 105.9(1) yes
Si(3) C(1) C(2) 102.9(1) yes
C(1) C(2) C(3) 108.7(1) yes
C(1) C(2) H(1) 108.3 no
C(1) C(2) H(2) 109.8 no
C(3) C(2) H(1) 113.7 no
C(3) C(2) H(2) 113.7 no
H(1) C(2) H(2) 102.4 no
C(2) C(3) C(4) 108.7(1) yes
C(2) C(3) H(3) 109.0 no
C(2) C(3) H(4) 112.1 no
C(4) C(3) H(3) 108.5 no
C(4) C(3) H(4) 111.8 no
H(3) C(3) H(4) 106.6 no
Si(1) C(4) Si(4) 117.82(10) yes
Si(1) C(4) Si(5) 116.93(8) yes
Si(1) C(4) C(3) 99.1(1) yes
Si(4) C(4) Si(5) 111.35(10) yes
Si(4) C(4) C(3) 103.0(1) yes
Si(5) C(4) C(3) 105.9(1) yes
Si(2) C(5) H(5) 109.5 no
Si(2) C(5) H(6) 109.5 no
Si(2) C(5) H(7) 109.5 no
H(5) C(5) H(6) 109.5 no
H(5) C(5) H(7) 109.5 no
H(6) C(5) H(7) 109.5 no
Si(2) C(6) H(8) 109.5 no
Si(2) C(6) H(9) 109.5 no
Si(2) C(6) H(10) 109.5 no
H(8) C(6) H(9) 109.5 no
H(8) C(6) H(10) 109.5 no
H(9) C(6) H(10) 109.5 no
Si(2) C(7) H(11) 109.5 no
Si(2) C(7) H(12) 109.5 no
Si(2) C(7) H(13) 109.5 no
H(11) C(7) H(12) 109.5 no
H(11) C(7) H(13) 109.5 no
H(12) C(7) H(13) 109.5 no
Si(3) C(8) H(14) 109.5 no
Si(3) C(8) H(15) 109.5 no
Si(3) C(8) H(16) 109.5 no
H(14) C(8) H(15) 109.5 no
H(14) C(8) H(16) 109.5 no
H(15) C(8) H(16) 109.5 no
Si(3) C(9) H(17) 109.5 no
Si(3) C(9) H(18) 109.5 no
Si(3) C(9) H(19) 109.5 no
H(17) C(9) H(18) 109.5 no
H(17) C(9) H(19) 109.5 no
H(18) C(9) H(19) 109.5 no
Si(3) C(10) H(20) 109.5 no
Si(3) C(10) H(21) 109.5 no
Si(3) C(10) H(22) 109.5 no
H(20) C(10) H(21) 109.5 no
H(20) C(10) H(22) 109.5 no
H(21) C(10) H(22) 109.5 no
Si(4) C(11) H(23) 109.5 no
Si(4) C(11) H(24) 109.5 no
Si(4) C(11) H(25) 109.5 no
H(23) C(11) H(24) 109.5 no
H(23) C(11) H(25) 109.5 no
H(24) C(11) H(25) 109.5 no
Si(4) C(12) H(26) 109.5 no
Si(4) C(12) H(27) 109.5 no
Si(4) C(12) H(28) 109.5 no
H(26) C(12) H(27) 109.5 no
H(26) C(12) H(28) 109.5 no
H(27) C(12) H(28) 109.5 no
Si(4) C(13) H(29) 109.5 no
Si(4) C(13) H(30) 109.5 no
Si(4) C(13) H(31) 109.5 no
H(29) C(13) H(30) 109.5 no
H(29) C(13) H(31) 109.5 no
H(30) C(13) H(31) 109.5 no
Si(5) C(14) H(32) 109.5 no
Si(5) C(14) H(33) 109.5 no
Si(5) C(14) H(34) 109.5 no
H(32) C(14) H(33) 109.5 no
H(32) C(14) H(34) 109.5 no
H(33) C(14) H(34) 109.5 no
Si(5) C(15) H(35) 109.5 no
Si(5) C(15) H(36) 109.5 no
Si(5) C(15) H(37) 109.5 no
H(35) C(15) H(36) 109.5 no
H(35) C(15) H(37) 109.5 no
H(36) C(15) H(37) 109.5 no
Si(5) C(16) H(38) 109.5 no
Si(5) C(16) H(39) 109.5 no
Si(5) C(16) H(40) 109.5 no
H(38) C(16) H(39) 109.5 no
H(38) C(16) H(40) 109.5 no
H(39) C(16) H(40) 109.5 no
Si(6) C(17) Si(7) 116.52(9) yes
Si(6) C(17) Si(8) 117.8(1) yes
Si(6) C(17) C(18) 99.6(1) yes
Si(7) C(17) Si(8) 111.96(10) yes
Si(7) C(17) C(18) 100.9(1) yes
Si(8) C(17) C(18) 107.1(1) yes
C(17) C(18) C(19) 109.8(2) yes
C(17) C(18) H(41) 107.2 no
C(17) C(18) H(42) 110.1 no
C(19) C(18) H(41) 113.3 no
C(19) C(18) H(42) 112.1 no
H(41) C(18) H(42) 104.1 no
C(18) C(19) C(20) 109.5(2) yes
C(18) C(19) H(43) 110.1 no
C(18) C(19) H(44) 108.0 no
C(20) C(19) H(43) 115.2 no
C(20) C(19) H(44) 111.5 no
H(43) C(19) H(44) 102.2 no
Si(6) C(20) Si(9) 118.0(1) yes
Si(6) C(20) Si(10) 116.04(9) yes
Si(6) C(20) C(19) 100.0(1) yes
Si(9) C(20) Si(10) 111.91(10) yes
Si(9) C(20) C(19) 107.2(1) yes
Si(10) C(20) C(19) 100.9(1) yes
Si(7) C(21) H(45) 109.5 no
Si(7) C(21) H(46) 109.5 no
Si(7) C(21) H(47) 109.5 no
H(45) C(21) H(46) 109.5 no
H(45) C(21) H(47) 109.5 no
H(46) C(21) H(47) 109.5 no
Si(7) C(22) H(48) 109.5 no
Si(7) C(22) H(49) 109.5 no
Si(7) C(22) H(50) 109.5 no
H(48) C(22) H(49) 109.5 no
H(48) C(22) H(50) 109.5 no
H(49) C(22) H(50) 109.5 no
Si(7) C(23) H(51) 109.5 no
Si(7) C(23) H(52) 109.5 no
Si(7) C(23) H(53) 109.5 no
H(51) C(23) H(52) 109.5 no
H(51) C(23) H(53) 109.5 no
H(52) C(23) H(53) 109.5 no
Si(8) C(24) H(54) 109.5 no
Si(8) C(24) H(55) 109.5 no
Si(8) C(24) H(56) 109.5 no
H(54) C(24) H(55) 109.5 no
H(54) C(24) H(56) 109.5 no
H(55) C(24) H(56) 109.5 no
Si(8) C(25) H(57) 109.5 no
Si(8) C(25) H(58) 109.5 no
Si(8) C(25) H(59) 109.5 no
H(57) C(25) H(58) 109.5 no
H(57) C(25) H(59) 109.5 no
H(58) C(25) H(59) 109.5 no
Si(8) C(26) H(60) 109.5 no
Si(8) C(26) H(61) 109.5 no
Si(8) C(26) H(62) 109.5 no
H(60) C(26) H(61) 109.5 no
H(60) C(26) H(62) 109.5 no
H(61) C(26) H(62) 109.5 no
Si(9) C(27) H(63) 109.5 no
Si(9) C(27) H(64) 109.5 no
Si(9) C(27) H(65) 109.5 no
H(63) C(27) H(64) 109.5 no
H(63) C(27) H(65) 109.5 no
H(64) C(27) H(65) 109.5 no
Si(9) C(28) H(66) 109.5 no
Si(9) C(28) H(67) 109.5 no
Si(9) C(28) H(68) 109.5 no
H(66) C(28) H(67) 109.5 no
H(66) C(28) H(68) 109.5 no
H(67) C(28) H(68) 109.5 no
Si(9) C(29) H(69) 109.5 no
Si(9) C(29) H(70) 109.5 no
Si(9) C(29) H(71) 109.5 no
H(69) C(29) H(70) 109.5 no
H(69) C(29) H(71) 109.5 no
H(70) C(29) H(71) 109.5 no
Si(10) C(30) H(72) 109.5 no
Si(10) C(30) H(73) 109.5 no
Si(10) C(30) H(74) 109.5 no
H(72) C(30) H(73) 109.5 no
H(72) C(30) H(74) 109.5 no
H(73) C(30) H(74) 109.5 no
Si(10) C(31) H(75) 109.5 no
Si(10) C(31) H(76) 109.5 no
Si(10) C(31) H(77) 109.5 no
H(75) C(31) H(76) 109.5 no
H(75) C(31) H(77) 109.5 no
H(76) C(31) H(77) 109.5 no
Si(10) C(32) H(78) 109.5 no
Si(10) C(32) H(79) 109.5 no
Si(10) C(32) H(80) 109.5 no
H(78) C(32) H(79) 109.5 no
H(78) C(32) H(80) 109.5 no
H(79) C(32) H(80) 109.5 no

loop_
_geom_bond_atom_site_label_1
_geom_bond_atom_site_label_2
_geom_bond_distance
_geom_bond_publ_flag
Si(1) O(1) 1.693(1) yes
Si(1) O(2) 1.692(1) yes
Si(1) C(1) 1.925(2) yes
Si(1) C(4) 1.922(2) yes
Si(2) C(1) 1.949(2) yes
Si(2) C(5) 1.882(2) yes
Si(2) C(6) 1.860(2) yes
Si(2) C(7) 1.877(2) yes
Si(3) C(1) 1.908(2) yes
Si(3) C(8) 1.882(2) yes
Si(3) C(9) 1.862(3) yes
Si(3) C(10) 1.870(3) yes
Si(4) C(4) 1.912(2) yes
Si(4) C(11) 1.868(3) yes
Si(4) C(12) 1.880(2) yes
Si(4) C(13) 1.863(2) yes
Si(5) C(4) 1.943(2) yes
Si(5) C(14) 1.875(3) yes
Si(5) C(15) 1.881(2) yes
Si(5) C(16) 1.868(2) yes
Si(6) O(1) 1.693(1) yes
Si(6) O(2) 1.694(1) yes
Si(6) C(17) 1.921(2) yes
Si(6) C(20) 1.917(2) yes
Si(7) C(17) 1.914(2) yes
Si(7) C(21) 1.859(2) yes
Si(7) C(22) 1.882(3) yes
Si(7) C(23) 1.863(2) yes
Si(8) C(17) 1.943(2) yes
Si(8) C(24) 1.884(3) yes
Si(8) C(25) 1.868(2) yes
Si(8) C(26) 1.879(2) yes
Si(9) C(20) 1.941(2) yes
Si(9) C(27) 1.880(3) yes
Si(9) C(28) 1.869(3) yes
Si(9) C(29) 1.882(3) yes
Si(10) C(20) 1.912(2) yes
Si(10) C(30) 1.873(3) yes
Si(10) C(31) 1.865(2) yes
Si(10) C(32) 1.863(3) yes
C(1) C(2) 1.575(3) yes
C(2) C(3) 1.522(2) yes
C(2) H(1) 1.020 no
C(2) H(2) 1.018 no
C(3) C(4) 1.579(3) yes
C(3) H(3) 0.984 no
C(3) H(4) 1.001 no
C(5) H(5) 0.960 no
C(5) H(6) 0.960 no
C(5) H(7) 0.960 no
C(6) H(8) 0.960 no
C(6) H(9) 0.960 no
C(6) H(10) 0.960 no
C(7) H(11) 0.960 no
C(7) H(12) 0.960 no
C(7) H(13) 0.960 no
C(8) H(14) 0.960 no
C(8) H(15) 0.960 no
C(8) H(16) 0.960 no
C(9) H(17) 0.960 no
C(9) H(18) 0.960 no
C(9) H(19) 0.960 no
C(10) H(20) 0.960 no
C(10) H(21) 0.960 no
C(10) H(22) 0.960 no
C(11) H(23) 0.960 no
C(11) H(24) 0.960 no
C(11) H(25) 0.960 no
C(12) H(26) 0.960 no
C(12) H(27) 0.960 no
C(12) H(28) 0.960 no
C(13) H(29) 0.960 no
C(13) H(30) 0.960 no
C(13) H(31) 0.960 no
C(14) H(32) 0.960 no
C(14) H(33) 0.960 no
C(14) H(34) 0.960 no
C(15) H(35) 0.960 no
C(15) H(36) 0.960 no
C(15) H(37) 0.960 no
C(16) H(38) 0.960 no
C(16) H(39) 0.960 no
C(16) H(40) 0.960 no
C(17) C(18) 1.580(2) yes
C(18) C(19) 1.514(3) yes
C(18) H(41) 0.966 no
C(18) H(42) 0.988 no
C(19) C(20) 1.582(3) yes
C(19) H(43) 0.975 no
C(19) H(44) 1.026 no
C(21) H(45) 0.960 no
C(21) H(46) 0.960 no
C(21) H(47) 0.960 no
C(22) H(48) 0.960 no
C(22) H(49) 0.960 no
C(22) H(50) 0.960 no
C(23) H(51) 0.960 no
C(23) H(52) 0.960 no
C(23) H(53) 0.960 no
C(24) H(54) 0.960 no
C(24) H(55) 0.960 no
C(24) H(56) 0.960 no
C(25) H(57) 0.960 no
C(25) H(58) 0.960 no
C(25) H(59) 0.960 no
C(26) H(60) 0.960 no
C(26) H(61) 0.960 no
C(26) H(62) 0.960 no
C(27) H(63) 0.960 no
C(27) H(64) 0.960 no
C(27) H(65) 0.960 no
C(28) H(66) 0.960 no
C(28) H(67) 0.960 no
C(28) H(68) 0.960 no
C(29) H(69) 0.960 no
C(29) H(70) 0.960 no
C(29) H(71) 0.960 no
C(30) H(72) 0.960 no
C(30) H(73) 0.960 no
C(30) H(74) 0.960 no
C(31) H(75) 0.960 no
C(31) H(76) 0.960 no
C(31) H(77) 0.960 no
C(32) H(78) 0.960 no
C(32) H(79) 0.960 no
C(32) H(80) 0.960 no
